data_7219317
loop_
_publ_author_name
'Tarasevych, Arkadii V.'
'Sorochinsky, Alexander E.'
'Kukhar, Valery P.'
'Toupet, Lo\"ic'
'Crassous, Jeanne'
'Guillemin, Jean-Claude'

_publ_section_title
;
 Attrition-induced spontaneous chiral amplification of the \g polymorphic
 modification of glycine
;
_journal_issue 7
_journal_name_full CrystEngComm
_journal_page_first 1513
_journal_paper_doi 10.1039/C4CE02434F
_journal_volume 17
_journal_year 2015
_chemical_formula_sum 'C2 H5 N O2'
_chemical_formula_weight 75.07
_space_group_crystal_system trigonal
_space_group_IT_number 144
_space_group_name_Hall 'P 31'
_space_group_name_H-M_alt 'P 31'
_symmetry_space_group_name_Hall 'P 31'
_symmetry_space_group_name_H-M 'P 31'
_atom_sites_solution_hydrogens geom
_audit_block_doi 10.5517/cc13tg5k
_audit_creation_method SHELXL-2014/6
_audit_update_record
;
2014-12-03 deposited with the CCDC.
2015-01-06 downloaded from the CCDC.
;
_cell_angle_alpha 90
_cell_angle_beta 90
_cell_angle_gamma 120
_cell_formula_units_Z 3
_cell_length_a 7.0045(3)
_cell_length_b 7.0045(3)
_cell_length_c 5.4789(3)
_cell_measurement_reflns_used 2229
_cell_measurement_temperature 200(2)
_cell_measurement_theta_max 69.1690
_cell_measurement_theta_min 7.2680
_cell_volume 232.797(19)
_computing_cell_refinement
;
CrysAlisPro, Agilent Technologies,
Version 1.171.37.34 (release 22-05-2014 CrysAlis171 .NET)
(compiled May 22 2014,16:03:01)
;
_computing_data_collection
;
CrysAlisPro, Agilent Technologies,
Version 1.171.37.34 (release 22-05-2014 CrysAlis171 .NET)
(compiled May 22 2014,16:03:01)
;
_computing_data_reduction
;
CrysAlisPro, Agilent Technologies,
Version 1.171.37.34 (release 22-05-2014 CrysAlis171 .NET)
(compiled May 22 2014,16:03:01)
;
_computing_molecular_graphics 'MERCURY 3.3(CCDC, 2014)'
_computing_publication_material 'WINGX (L.J. Farrugia, 2012)'
_computing_structure_refinement 'SHELXL-2014/6 (Sheldrick, 2014)'
_computing_structure_solution 'SIR-97_(Altomare & al., 1999)'
_diffrn_ambient_temperature 200(2)
_diffrn_detector 'CCD plate'
_diffrn_detector_area_resol_mean 8.0662
_diffrn_detector_type EosS2
_diffrn_measured_fraction_theta_full 0.562
_diffrn_measured_fraction_theta_max 1.000
_diffrn_measurement_device 'four-circle diffractometer'
_diffrn_measurement_device_type 'SuperNova, Single source at offset, EosS2'
_diffrn_radiation_monochromator mirror
_diffrn_radiation_probe x-ray
_diffrn_radiation_type 'Cu K\a'
_diffrn_radiation_wavelength 1.54184
_diffrn_reflns_av_R_equivalents 0.0336
_diffrn_reflns_av_unetI/netI 0.0193
_diffrn_reflns_Laue_measured_fraction_full 0.562
_diffrn_reflns_Laue_measured_fraction_max 1.000
_diffrn_reflns_limit_h_max 6
_diffrn_reflns_limit_h_min -6
_diffrn_reflns_limit_k_max 6
_diffrn_reflns_limit_k_min -6
_diffrn_reflns_limit_l_max 5
_diffrn_reflns_limit_l_min -5
_diffrn_reflns_number 1728
_diffrn_reflns_point_group_measured_fraction_full 0.543
_diffrn_reflns_point_group_measured_fraction_max 0.965
_diffrn_reflns_theta_full 67.684
_diffrn_reflns_theta_max 49.718
_diffrn_reflns_theta_min 7.301
_diffrn_source 'sealed X-ray tube'
_diffrn_source_type 'SuperNova (Cu) X-ray Source'
_exptl_absorpt_coefficient_mu 1.242
_exptl_absorpt_correction_T_max 1.00000
_exptl_absorpt_correction_T_min 0.55530
_exptl_absorpt_correction_type multi-scan
_exptl_absorpt_process_details
;
CrysAlisPro, Agilent Technologies,
Version 1.171.37.34 (release 22-05-2014 CrysAlis171 .NET)
(compiled May 22 2014,16:03:01)
Empirical absorption correction using spherical harmonics,
 implemented in SCALE3 ABSPACK scaling algorithm.
;
_exptl_crystal_colour colourless
_exptl_crystal_density_diffrn 1.606
_exptl_crystal_description block
_exptl_crystal_F_000 120
_exptl_crystal_size_max 0.229
_exptl_crystal_size_mid 0.084
_exptl_crystal_size_min 0.068
_refine_diff_density_max 0.087
_refine_diff_density_min -0.079
_refine_diff_density_rms 0.025
_refine_ls_abs_structure_details
;
 Flack x determined using 144 quotients [(I+)-(I-)]/[(I+)+(I-)]
 (Parsons, Flack and Wagner, Acta Cryst. B69 (2013) 249-259).
;
_refine_ls_abs_structure_Flack 0.1(2)
_refine_ls_extinction_coef 0.085(12)
_refine_ls_extinction_expression Fc^*^=kFc[1+0.001xFc^2^\l^3^/sin(2\q)]^-1/4^
_refine_ls_extinction_method SHELXL
_refine_ls_goodness_of_fit_ref 1.229
_refine_ls_hydrogen_treatment constr
_refine_ls_matrix_type full
_refine_ls_number_parameters 47
_refine_ls_number_reflns 305
_refine_ls_number_restraints 1
_refine_ls_restrained_S_all 1.227
_refine_ls_R_factor_all 0.0184
_refine_ls_R_factor_gt 0.0181
_refine_ls_shift/su_max 0.000
_refine_ls_shift/su_mean 0.000
_refine_ls_structure_factor_coef Fsqd
_refine_ls_weighting_details 'w=1/[\s^2^(Fo^2^)+(0.0318P)^2^+0.0140P] where P=(Fo^2^+2Fc^2^)/3'
_refine_ls_weighting_scheme calc
_refine_ls_wR_factor_gt 0.0522
_refine_ls_wR_factor_ref 0.0526
_reflns_Friedel_coverage 0.930
_reflns_Friedel_fraction_full 0.523
_reflns_Friedel_fraction_max 0.930
_reflns_number_gt 301
_reflns_number_total 305
_reflns_threshold_expression 'I > 2\s(I)'
_cod_data_source_file c4ce02434f2.cif
_cod_data_source_block shelx
_cod_depositor_comments 'Adding full bibliography for 7219316--7219319.cif.'
_cod_original_cell_volume 232.80(2)
_cod_database_code 7219317
_shelx_space_group_comment
;
The symmetry employed for this shelxl refinement is uniquely defined
by the following loop, which should always be used as a source of
symmetry information in preference to the above space-group names.
They are only intended as comments.
;
_shelxl_version_number 2014/6

loop_
_space_group_symop_operation_xyz
'x, y, z'
'-y, x-y, z+1/3'
'-x+y, -x, z+2/3'

loop_
_atom_site_label
_atom_site_type_symbol
_atom_site_fract_x
_atom_site_fract_y
_atom_site_fract_z
_atom_site_U_iso_or_equiv
_atom_site_adp_type
_atom_site_occupancy
_atom_site_site_symmetry_order
_atom_site_calc_flag
_atom_site_refinement_flags_posn
_atom_site_refinement_flags_adp
O1 O -0.0122(3) 0.7668(3) 0.6899(4) 0.0183(7) Uani 1 1 d . .
O2 O 0.0014(3) 0.4569(4) 0.6575(4) 0.0245(8) Uani 1 1 d . .
N1 N -0.0289(3) 0.7545(4) 1.1782(6) 0.0151(7) Uani 1 1 d . .
H1A H -0.0125 0.7469 1.3420 0.023 Uiso 1 1 calc R U
H1B H 0.0634 0.8945 1.1256 0.023 Uiso 1 1 calc R U
H1C H -0.1707 0.7168 1.1447 0.023 Uiso 1 1 calc R U
C1 C 0.0003(4) 0.6074(5) 0.7785(6) 0.0162(9) Uani 1 1 d . .
C2 C 0.0248(5) 0.6018(5) 1.0525(6) 0.0187(9) Uani 1 1 d . .
H2A H -0.0739 0.4501 1.1124 0.022 Uiso 1 1 calc R U
H2B H 0.1783 0.6416 1.0918 0.022 Uiso 1 1 calc R U

loop_
_atom_site_aniso_label
_atom_site_aniso_U_11
_atom_site_aniso_U_22
_atom_site_aniso_U_33
_atom_site_aniso_U_23
_atom_site_aniso_U_13
_atom_site_aniso_U_12
O1 0.0263(13) 0.0174(14) 0.0139(14) 0.0024(12) 0.0012(12) 0.0130(11)
O2 0.0387(15) 0.0213(14) 0.0164(15) -0.0021(10) 0.0033(10) 0.0172(12)
N1 0.0180(14) 0.0164(14) 0.0114(14) 0.0010(11) -0.0013(13) 0.0090(12)
C1 0.0129(18) 0.018(2) 0.0151(17) 0.001(2) 0.0025(16) 0.0057(15)
C2 0.0228(19) 0.0206(18) 0.0177(17) -0.0002(14) 0.0002(15) 0.0146(15)

loop_
_atom_type_symbol
_atom_type_description
_atom_type_scat_dispersion_real
_atom_type_scat_dispersion_imag
_atom_type_scat_source
C C 0.0181 0.0091 'International Tables Vol C Tables 4.2.6.8 and 6.1.1.4'
H H 0.0000 0.0000 'International Tables Vol C Tables 4.2.6.8 and 6.1.1.4'
N N 0.0311 0.0180 'International Tables Vol C Tables 4.2.6.8 and 6.1.1.4'
O O 0.0492 0.0322 'International Tables Vol C Tables 4.2.6.8 and 6.1.1.4'

loop_
_geom_angle_atom_site_label_1
_geom_angle_atom_site_label_2
_geom_angle_atom_site_label_3
_geom_angle
C2 N1 H1A 109.5
C2 N1 H1B 109.5
H1A N1 H1B 109.5
C2 N1 H1C 109.5
H1A N1 H1C 109.5
H1B N1 H1C 109.5
O2 C1 O1 125.2(3)
O2 C1 C2 117.1(3)
O1 C1 C2 117.7(3)
N1 C2 C1 111.8(2)
N1 C2 H2A 109.3
C1 C2 H2A 109.3
N1 C2 H2B 109.3
C1 C2 H2B 109.3
H2A C2 H2B 107.9

loop_
_geom_bond_atom_site_label_1
_geom_bond_atom_site_label_2
_geom_bond_distance
O1 C1 1.260(4)
O2 C1 1.248(4)
N1 C2 1.471(4)
N1 H1A 0.9100
N1 H1B 0.9100
N1 H1C 0.9100
C1 C2 1.514(5)
C2 H2A 0.9900
C2 H2B 0.9900

loop_
_geom_torsion_atom_site_label_1
_geom_torsion_atom_site_label_2
_geom_torsion_atom_site_label_3
_geom_torsion_atom_site_label_4
_geom_torsion
O2 C1 C2 N1 -167.0(2)
O1 C1 C2 N1 15.2(4)
